data_7018082
loop_
_publ_author_name
'Tiong, Pei Jen'
'Nova, Ainara'
'Schwarz, Andrew D.'
'Selby, Jonathan D.'
'Clot, Eric'
'Mountford, Philip'

_publ_section_title
;
 Site selectivity and reversibility in the reactions of titanium
 hydrazides with Si-H, Si-X, C-X and H(+) reagents: Ti[double bond, length
 as m-dash]N(\a) 1,2-silane addition, N(\b) alkylation, N(\a) protonation
 and \s-bond metathesis.
;
_journal_issue 8
_journal_name_full 'Dalton transactions (Cambridge, England : 2003)'
_journal_page_first 2277
_journal_page_last 2288
_journal_paper_doi 10.1039/c2dt12359b
_journal_volume 41
_journal_year 2012
_chemical_absolute_configuration ad
_chemical_formula_moiety 'C20 H39 N4 Ti1, C24 H20 B1'
_chemical_formula_sum 'C44 H59 B N4 Ti'
_chemical_formula_weight 702.69
_chemical_name_systematic
;
[Cp*Ti{MeC(NiPr)2}{N(H)(NMe2)}][BPh4]
;
_space_group_IT_number 33
_symmetry_cell_setting orthorhombic
_symmetry_space_group_name_Hall 'P 2c -2n'
_symmetry_space_group_name_H-M 'P n a 21'
_atom_sites_solution_hydrogens geom
_atom_sites_solution_primary direct
_atom_sites_solution_secondary difmap
_cell_angle_alpha 90
_cell_angle_beta 90
_cell_angle_gamma 90
_cell_formula_units_Z 4
_cell_length_a 28.0165(4)
_cell_length_b 15.8661(2)
_cell_length_c 8.97260(10)
_cell_measurement_reflns_used 8605
_cell_measurement_temperature 150
_cell_measurement_theta_max 27
_cell_measurement_theta_min 5
_cell_volume 3988.43(9)
_computing_cell_refinement 'DENZO/SCALEPACK (Otwinowski & Minor, 1997)'
_computing_data_collection 'COLLECT (Nonius, 1997-2001).'
_computing_data_reduction 'DENZO/SCALEPACK (Otwinowski & Minor, 1997)'
_computing_molecular_graphics 'CAMERON (Watkin et al., 1996)'
_computing_publication_material 'CRYSTALS (Betteridge et al., 2003)'
_computing_structure_refinement 'CRYSTALS (Betteridge et al., 2003)'
_computing_structure_solution 'SIR92 (Altomare et al., 1994)'
_diffrn_ambient_temperature 150
_diffrn_measured_fraction_theta_full 0.990
_diffrn_measured_fraction_theta_max 0.990
_diffrn_measurement_device 'Nonius KappaCCD'
_diffrn_measurement_device_type Area
_diffrn_measurement_method \w
_diffrn_radiation_monochromator graphite
_diffrn_radiation_type 'Mo K\a'
_diffrn_radiation_wavelength 0.71073
_diffrn_reflns_av_R_equivalents 0.039
_diffrn_reflns_limit_h_max 35
_diffrn_reflns_limit_h_min -36
_diffrn_reflns_limit_k_max 20
_diffrn_reflns_limit_k_min -20
_diffrn_reflns_limit_l_max 11
_diffrn_reflns_limit_l_min -11
_diffrn_reflns_number 26420
_diffrn_reflns_theta_full 26.911
_diffrn_reflns_theta_max 27.460
_diffrn_reflns_theta_min 5.191
_diffrn_standards_number 0
_exptl_absorpt_coefficient_mu 0.250
_exptl_absorpt_correction_T_max 0.98
_exptl_absorpt_correction_T_min 0.96
_exptl_absorpt_correction_type multi-scan
_exptl_absorpt_process_details 'DENZO/SCALEPACK (Otwinowski & Minor, 1997)'
_exptl_crystal_colour red
_exptl_crystal_density_diffrn 1.170
_exptl_crystal_density_method 'not measured'
_exptl_crystal_description block
_exptl_crystal_F_000 1512
_exptl_crystal_size_max 0.30
_exptl_crystal_size_mid 0.15
_exptl_crystal_size_min 0.10
_refine_diff_density_max 0.47
_refine_diff_density_min -0.49
_refine_ls_abs_structure_details 'Flack (1983), 0 Friedel-pairs'
_refine_ls_abs_structure_Flack 0.07(2)
_refine_ls_extinction_method None
_refine_ls_goodness_of_fit_ref 1.1289
_refine_ls_hydrogen_treatment mixed
_refine_ls_matrix_type full
_refine_ls_number_parameters 456
_refine_ls_number_reflns 6840
_refine_ls_number_restraints 19
_refine_ls_R_factor_all 0.0705
_refine_ls_R_factor_gt 0.0562
_refine_ls_shift/su_max 0.001904
_refine_ls_structure_factor_coef F
_refine_ls_weighting_details
;
Method, part 1, Chebychev polynomial, (Watkin, 1994, Prince, 1982)
[weight] = 1.0/[A~0~*T~0~(x)+A~1~*T~1~(x) ... +A~n-1~]*T~n-1~(x)]
where A~i~ are the Chebychev coefficients listed below and x= Fcalc/Fmax
Method = Robust Weighting (Prince, 1982)
W = [weight] * [1-(deltaF/6*sigmaF)^2^]^2^
A~i~ are:
1.80 0.960 1.73 0.178 0.351
;
_refine_ls_weighting_scheme calc
_refine_ls_wR_factor_all 0.0695
_refine_ls_wR_factor_gt 0.0601
_refine_ls_wR_factor_ref 0.0576
_reflns_limit_h_max 36
_reflns_limit_h_min 0
_reflns_limit_k_max 20
_reflns_limit_k_min 0
_reflns_limit_l_max 11
_reflns_limit_l_min -11
_reflns_number_gt 7420
_reflns_number_total 8965
_reflns_threshold_expression I>2.0\s(I)
_oxford_diffrn_Wilson_B_factor 2.67
_oxford_diffrn_Wilson_scale 4.58
_oxford_refine_ls_r_factor_ref 0.0519
_oxford_refine_ls_scale 0.4725(8)
_oxford_reflns_number_all 8965
_oxford_reflns_threshold_expression_ref I>3.0\s(I)
_cod_data_source_file c2dt12359b.txt
_cod_data_source_block compound_23-BPh4
_cod_depositor_comments
;
The following automatic conversions were performed:

'_symmetry_cell_setting' value 'Orthorhombic' changed to
'orthorhombic' according to
/home/saulius/struct/CIF-dictionaries/cif_core.dic dictionary named
'cif_core.dic' version 2.4.1 from 2010-06-29.

Automatic conversion script
Id: cif_fix_values 1715 2011-07-08 13:25:40Z adriana 
;
_cod_original_sg_symbol_H-M 'P n a 21 '
_cod_original_formula_sum 'C44 H59 B1 N4 Ti1'
_cod_database_code 7018082

loop_
_symmetry_equiv_pos_as_xyz
x,y,z
-x+1/2,y+1/2,z+1/2
x+1/2,-y+1/2,z
-x,-y,z+1/2

loop_
_atom_site_label
_atom_site_type_symbol
_atom_site_fract_x
_atom_site_fract_y
_atom_site_fract_z
_atom_site_U_iso_or_equiv
_atom_site_occupancy
_atom_site_adp_type
_atom_site_refinement_flags_posn
_atom_site_refinement_flags_adp
Ti1 Ti 0.384651(15) 0.26483(3) 0.93617(9) 0.0275 1.0000 Uani . .
N1 N 0.42069(9) 0.31509(15) 1.0903(3) 0.0364 1.0000 Uani . .
N2 N 0.38510(8) 0.37891(14) 1.0707(3) 0.0316 1.0000 Uani . .
N3 N 0.31403(10) 0.29168(18) 0.8746(4) 0.0478 1.0000 Uani . U
N4 N 0.33445(10) 0.19421(17) 1.0396(3) 0.0444 1.0000 Uani . .
C1 C 0.40417(13) 0.45941(18) 1.0182(4) 0.0449 1.0000 Uani . .
C2 C 0.35359(14) 0.3881(2) 1.1990(4) 0.0474 1.0000 Uani . .
C3 C 0.29962(12) 0.2393(2) 0.9817(4) 0.0503 1.0000 Uani . .
C4 C 0.24844(15) 0.2351(3) 1.0367(8) 0.0857 1.0000 Uani . .
C5 C 0.28251(14) 0.3562(2) 0.8080(6) 0.0652 1.0000 Uani . U
C6 C 0.31167(18) 0.4322(3) 0.7577(7) 0.0796 1.0000 Uani . U
C7 C 0.2565(2) 0.3228(3) 0.6740(8) 0.0958 1.0000 Uani . U
C8 C 0.32882(18) 0.1410(2) 1.1762(5) 0.0653 1.0000 Uani . .
C9 C 0.37672(19) 0.1256(3) 1.2467(4) 0.0663 1.0000 Uani . .
C10 C 0.3049(2) 0.0559(3) 1.1402(7) 0.0866 1.0000 Uani . .
C11 C 0.41744(10) 0.25747(17) 0.6951(3) 0.0307 1.0000 Uani . .
C12 C 0.39043(10) 0.18214(16) 0.7181(3) 0.0291 1.0000 Uani . .
C13 C 0.41304(9) 0.13519(15) 0.8308(3) 0.0284 1.0000 Uani . .
C14 C 0.45300(10) 0.18227(16) 0.8844(3) 0.0302 1.0000 Uani . .
C15 C 0.45582(10) 0.25712(16) 0.7972(3) 0.0309 1.0000 Uani . .
C16 C 0.41037(13) 0.3195(2) 0.5713(4) 0.0437 1.0000 Uani . .
C17 C 0.34775(11) 0.15346(19) 0.6339(4) 0.0390 1.0000 Uani . .
C18 C 0.40014(11) 0.04679(17) 0.8701(4) 0.0366 1.0000 Uani . .
C19 C 0.48801(11) 0.15654(19) 1.0006(4) 0.0419 1.0000 Uani . .
C20 C 0.49618(11) 0.31938(19) 0.8032(4) 0.0406 1.0000 Uani . .
C21 C 0.64340(10) 0.30528(16) 0.5005(4) 0.0335 1.0000 Uani . .
C22 C 0.68617(10) 0.33894(18) 0.4439(5) 0.0432 1.0000 Uani . .
C23 C 0.71718(12) 0.3864(2) 0.5298(5) 0.0515 1.0000 Uani . .
C24 C 0.70664(13) 0.40327(19) 0.6767(5) 0.0528 1.0000 Uani . .
C25 C 0.66465(13) 0.3733(2) 0.7360(4) 0.0478 1.0000 Uani . .
C26 C 0.63387(11) 0.32542(18) 0.6484(4) 0.0394 1.0000 Uani . .
C27 C 0.57827(10) 0.32523(16) 0.2977(3) 0.0322 1.0000 Uani . .
C28 C 0.59581(11) 0.36096(19) 0.1659(4) 0.0416 1.0000 Uani . .
C29 C 0.57314(12) 0.42663(19) 0.0919(4) 0.0437 1.0000 Uani . .
C30 C 0.53058(11) 0.45942(18) 0.1476(4) 0.0397 1.0000 Uani . .
C31 C 0.51236(11) 0.42675(18) 0.2788(4) 0.0376 1.0000 Uani . .
C32 C 0.53617(10) 0.36152(18) 0.3515(3) 0.0347 1.0000 Uani . .
C33 C 0.57185(10) 0.18881(17) 0.4824(3) 0.0333 1.0000 Uani . .
C34 C 0.52615(10) 0.16661(17) 0.4310(4) 0.0385 1.0000 Uani . .
C35 C 0.49744(11) 0.1078(2) 0.5033(4) 0.0447 1.0000 Uani . .
C36 C 0.51321(13) 0.06822(19) 0.6308(4) 0.0473 1.0000 Uani . .
C37 C 0.55807(13) 0.08596(19) 0.6840(4) 0.0444 1.0000 Uani . .
C38 C 0.58698(11) 0.14525(18) 0.6109(3) 0.0384 1.0000 Uani . .
C39 C 0.63750(10) 0.18852(17) 0.2808(4) 0.0356 1.0000 Uani . .
C40 C 0.67871(12) 0.14790(19) 0.3327(4) 0.0439 1.0000 Uani . .
C41 C 0.70302(14) 0.0881(2) 0.2454(5) 0.0522 1.0000 Uani . .
C42 C 0.68762(14) 0.06768(19) 0.1080(5) 0.0531 1.0000 Uani . .
C43 C 0.64722(14) 0.1062(2) 0.0523(5) 0.0558 1.0000 Uani . .
C44 C 0.62269(12) 0.1654(2) 0.1380(4) 0.0445 1.0000 Uani . .
B1 B 0.60722(11) 0.25240(19) 0.3905(4) 0.0334 1.0000 Uani . .
H1 H 0.454(2) 0.335(4) 1.123(7) 0.101(18) 1.0000 Uiso . .
H11 H 0.3789 0.4991 1.0080 0.0536 1.0000 Uiso R .
H12 H 0.4267 0.4801 1.0883 0.0536 1.0000 Uiso R .
H13 H 0.4193 0.4515 0.9246 0.0536 1.0000 Uiso R .
H21 H 0.3308 0.4311 1.1794 0.0574 1.0000 Uiso R .
H22 H 0.3718 0.4028 1.2843 0.0574 1.0000 Uiso R .
H23 H 0.3375 0.3363 1.2167 0.0574 1.0000 Uiso R .
H41 H 0.2290 0.2721 0.9798 0.1011 1.0000 Uiso R .
H42 H 0.2368 0.1791 1.0270 0.1011 1.0000 Uiso R .
H43 H 0.2476 0.2514 1.1386 0.1011 1.0000 Uiso R .
H51 H 0.2601 0.3741 0.8807 0.0739 1.0000 Uiso R .
H61 H 0.2910 0.4732 0.7156 0.1022 1.0000 Uiso R .
H62 H 0.3280 0.4558 0.8406 0.1022 1.0000 Uiso R .
H63 H 0.3342 0.4146 0.6850 0.1022 1.0000 Uiso R .
H71 H 0.2366 0.3657 0.6339 0.1215 1.0000 Uiso R .
H72 H 0.2374 0.2762 0.7035 0.1215 1.0000 Uiso R .
H73 H 0.2787 0.3052 0.6005 0.1215 1.0000 Uiso R .
H81 H 0.3094 0.1705 1.2455 0.0802 1.0000 Uiso R .
H91 H 0.3731 0.0918 1.3333 0.0806 1.0000 Uiso R .
H92 H 0.3906 0.1781 1.2734 0.0806 1.0000 Uiso R .
H93 H 0.3969 0.0975 1.1775 0.0806 1.0000 Uiso R .
H101 H 0.3017 0.0231 1.2281 0.1051 1.0000 Uiso R .
H102 H 0.2742 0.0667 1.0993 0.1051 1.0000 Uiso R .
H103 H 0.3237 0.0261 1.0696 0.1051 1.0000 Uiso R .
H161 H 0.3820 0.3061 0.5186 0.0527 1.0000 Uiso R .
H162 H 0.4079 0.3746 0.6116 0.0527 1.0000 Uiso R .
H163 H 0.4368 0.3170 0.5052 0.0527 1.0000 Uiso R .
H171 H 0.3370 0.1012 0.6730 0.0471 1.0000 Uiso R .
H172 H 0.3559 0.1467 0.5318 0.0471 1.0000 Uiso R .
H173 H 0.3231 0.1943 0.6429 0.0471 1.0000 Uiso R .
H181 H 0.4201 0.0280 0.9490 0.0454 1.0000 Uiso R .
H182 H 0.3677 0.0445 0.9010 0.0454 1.0000 Uiso R .
H183 H 0.4045 0.0114 0.7857 0.0454 1.0000 Uiso R .
H191 H 0.4784 0.1044 1.0432 0.0509 1.0000 Uiso R .
H192 H 0.4892 0.1985 1.0761 0.0509 1.0000 Uiso R .
H193 H 0.5187 0.1504 0.9569 0.0509 1.0000 Uiso R .
H201 H 0.5171 0.3048 0.8823 0.0490 1.0000 Uiso R .
H202 H 0.4837 0.3743 0.8196 0.0490 1.0000 Uiso R .
H203 H 0.5132 0.3184 0.7115 0.0490 1.0000 Uiso R .
H221 H 0.6942 0.3283 0.3428 0.0525 1.0000 Uiso R .
H231 H 0.7457 0.4079 0.4870 0.0611 1.0000 Uiso R .
H241 H 0.7282 0.4348 0.7366 0.0637 1.0000 Uiso R .
H251 H 0.6567 0.3852 0.8367 0.0574 1.0000 Uiso R .
H261 H 0.6050 0.3058 0.6914 0.0479 1.0000 Uiso R .
H281 H 0.6247 0.3395 0.1255 0.0491 1.0000 Uiso R .
H291 H 0.5866 0.4491 0.0032 0.0527 1.0000 Uiso R .
H301 H 0.5143 0.5032 0.0962 0.0486 1.0000 Uiso R .
H311 H 0.4837 0.4492 0.3194 0.0452 1.0000 Uiso R .
H321 H 0.5230 0.3405 0.4417 0.0412 1.0000 Uiso R .
H341 H 0.5144 0.1929 0.3432 0.0463 1.0000 Uiso R .
H351 H 0.4667 0.0949 0.4645 0.0537 1.0000 Uiso R .
H361 H 0.4934 0.0289 0.6812 0.0562 1.0000 Uiso R .
H371 H 0.5695 0.0584 0.7710 0.0529 1.0000 Uiso R .
H381 H 0.6179 0.1564 0.6493 0.0461 1.0000 Uiso R .
H401 H 0.6904 0.1610 0.4293 0.0533 1.0000 Uiso R .
H411 H 0.7308 0.0617 0.2842 0.0628 1.0000 Uiso R .
H421 H 0.7044 0.0273 0.0499 0.0641 1.0000 Uiso R .
H431 H 0.6362 0.0924 -0.0448 0.0658 1.0000 Uiso R .
H441 H 0.5948 0.1908 0.0978 0.0536 1.0000 Uiso R .

loop_
_atom_site_aniso_label
_atom_site_aniso_U_11
_atom_site_aniso_U_22
_atom_site_aniso_U_33
_atom_site_aniso_U_23
_atom_site_aniso_U_13
_atom_site_aniso_U_12
Ti1 0.02872(19) 0.02240(18) 0.03136(19) -0.0052(2) -0.0001(2) -0.00011(17)
N1 0.0411(13) 0.0244(11) 0.0439(13) -0.0032(10) -0.0085(11) 0.0091(10)
N2 0.0372(12) 0.0192(10) 0.0383(12) -0.0036(9) 0.0004(10) 0.0013(9)
N3 0.0376(13) 0.0395(13) 0.0662(17) -0.0212(13) -0.0156(13) 0.0136(11)
N4 0.0447(14) 0.0346(13) 0.0539(16) -0.0078(12) 0.0155(12) -0.0009(12)
C1 0.0547(19) 0.0223(13) 0.0578(19) -0.0039(13) -0.0038(15) -0.0060(13)
C2 0.066(2) 0.0309(14) 0.0456(17) -0.0099(13) 0.0101(15) 0.0051(15)
C3 0.0429(17) 0.0418(16) 0.066(2) -0.0215(16) 0.0171(14) -0.0146(14)
C4 0.042(2) 0.062(2) 0.153(5) -0.023(3) 0.035(3) -0.0023(18)
C5 0.0507(17) 0.0430(16) 0.102(2) -0.0196(17) -0.0324(17) 0.0176(14)
C6 0.069(2) 0.057(2) 0.113(3) 0.003(2) -0.037(2) 0.0154(19)
C7 0.094(3) 0.056(2) 0.138(4) -0.019(2) -0.068(3) 0.016(2)
C8 0.099(3) 0.0352(17) 0.062(2) -0.0050(16) 0.050(2) -0.0114(19)
C9 0.105(4) 0.048(2) 0.0453(19) 0.0050(16) 0.010(2) 0.003(2)
C10 0.107(4) 0.047(2) 0.105(4) 0.004(2) 0.049(3) -0.025(2)
C11 0.0342(13) 0.0246(12) 0.0334(13) -0.0009(10) 0.0030(10) -0.0016(10)
C12 0.0349(14) 0.0253(12) 0.0271(12) -0.0026(9) 0.0005(10) 0.0008(10)
C13 0.0341(13) 0.0202(11) 0.0308(12) -0.0057(10) 0.0018(10) 0.0020(9)
C14 0.0307(12) 0.0248(12) 0.0350(13) -0.0054(10) 0.0015(10) 0.0032(10)
C15 0.0310(12) 0.0263(12) 0.0354(13) 0.0002(10) 0.0052(11) -0.0022(10)
C16 0.0511(18) 0.0368(16) 0.0432(16) 0.0086(13) -0.0026(14) -0.0042(13)
C17 0.0426(16) 0.0341(14) 0.0404(16) -0.0045(12) -0.0020(13) -0.0062(12)
C18 0.0443(15) 0.0218(12) 0.0437(14) -0.0019(12) 0.0013(13) -0.0016(11)
C19 0.0410(16) 0.0387(15) 0.0459(16) 0.0002(14) -0.0043(13) 0.0076(13)
C20 0.0339(14) 0.0357(14) 0.0523(18) -0.0033(13) 0.0025(13) -0.0094(12)
C21 0.0305(13) 0.0224(12) 0.0475(15) -0.0006(12) -0.0050(12) 0.0031(10)
C22 0.0398(14) 0.0317(13) 0.0582(18) 0.0004(16) -0.0021(17) -0.0043(11)
C23 0.0389(16) 0.0324(15) 0.083(3) 0.0042(16) -0.0107(17) -0.0074(13)
C24 0.0469(18) 0.0236(14) 0.088(3) -0.0049(16) -0.0211(18) -0.0008(12)
C25 0.0490(18) 0.0322(15) 0.062(2) -0.0117(14) -0.0157(15) 0.0062(13)
C26 0.0361(14) 0.0301(14) 0.0520(18) -0.0058(13) -0.0052(13) 0.0030(11)
C27 0.0336(13) 0.0240(12) 0.0389(14) -0.0033(11) -0.0036(12) -0.0009(10)
C28 0.0389(15) 0.0324(15) 0.0535(18) 0.0052(13) 0.0014(14) 0.0019(12)
C29 0.0495(17) 0.0337(15) 0.0479(17) 0.0079(13) -0.0026(14) -0.0028(13)
C30 0.0433(16) 0.0266(13) 0.0493(17) -0.0010(12) -0.0130(13) 0.0009(11)
C31 0.0417(15) 0.0291(13) 0.0421(15) -0.0071(12) -0.0094(13) 0.0046(11)
C32 0.0365(14) 0.0314(13) 0.0362(14) -0.0030(12) -0.0024(11) 0.0017(11)
C33 0.0351(13) 0.0249(12) 0.0400(14) -0.0034(10) 0.0016(11) 0.0005(10)
C34 0.0380(13) 0.0310(12) 0.0466(14) -0.0028(15) -0.0002(15) -0.0017(10)
C35 0.0399(16) 0.0357(15) 0.0586(19) -0.0102(14) 0.0076(14) -0.0060(12)
C36 0.0538(19) 0.0291(14) 0.059(2) -0.0077(14) 0.0208(16) -0.0009(13)
C37 0.061(2) 0.0286(14) 0.0434(16) 0.0030(13) 0.0089(15) 0.0033(13)
C38 0.0419(16) 0.0315(14) 0.0419(16) -0.0016(12) -0.0001(13) 0.0023(12)
C39 0.0338(14) 0.0238(12) 0.0492(17) 0.0042(12) 0.0064(13) -0.0019(10)
C40 0.0498(18) 0.0286(14) 0.0532(19) 0.0047(13) 0.0045(14) 0.0079(13)
C41 0.0536(19) 0.0275(15) 0.075(2) 0.0065(15) 0.0161(18) 0.0106(13)
C42 0.059(2) 0.0256(14) 0.075(2) -0.0063(15) 0.0277(19) 0.0000(14)
C43 0.064(2) 0.0445(18) 0.059(2) -0.0169(16) 0.0142(18) -0.0133(17)
C44 0.0383(15) 0.0367(15) 0.059(2) -0.0096(14) -0.0001(14) -0.0037(12)
B1 0.0345(15) 0.0248(14) 0.0409(16) -0.0010(11) -0.0008(12) 0.0022(11)

loop_
_atom_type_symbol
_atom_type_scat_dispersion_real
_atom_type_scat_dispersion_imag
_atom_type_scat_Cromer_Mann_a1
_atom_type_scat_Cromer_Mann_b1
_atom_type_scat_Cromer_Mann_a2
_atom_type_scat_Cromer_Mann_b2
_atom_type_scat_Cromer_Mann_a3
_atom_type_scat_Cromer_Mann_b3
_atom_type_scat_Cromer_Mann_a4
_atom_type_scat_Cromer_Mann_b4
_atom_type_scat_Cromer_Mann_c
_atom_type_scat_source
C 0.0033 0.0016 2.3100 20.8439 1.0200 10.2075 1.5886 0.5687 0.8650 51.6512 0.2156 'International Tables Vol C 4.2.6.8 and 6.1.1.4'
H 0.0000 0.0000 0.4930 10.5109 0.3229 26.1257 0.1402 3.1424 0.0408 57.7998 0.0030 'International Tables Vol C 4.2.6.8 and 6.1.1.4'
B 0.0013 0.0007 2.0545 23.2185 1.3326 1.0210 1.0979 60.3498 0.7068 0.1403 -0.1932 'International Tables Vol C 4.2.6.8 and 6.1.1.4'
N 0.0061 0.0033 12.2126 0.0057 3.1322 9.8933 2.0125 28.9975 1.1663 0.5826 -11.5290 'International Tables Vol C 4.2.6.8 and 6.1.1.4'
Ti 0.2776 0.4457 9.7595 7.8508 7.3558 0.5000 1.6991 35.6338 1.9021 116.1050 1.2807 'International Tables Vol C 4.2.6.8 and 6.1.1.4'

loop_
_geom_angle_atom_site_label_1
_geom_angle_atom_site_label_2
_geom_angle_atom_site_label_3
_geom_angle
_geom_angle_publ_flag
N1 Ti1 N2 40.49(9) yes
N1 Ti1 N3 127.67(10) yes
N2 Ti1 N3 89.00(10) yes
N1 Ti1 N4 105.63(12) yes
N2 Ti1 N4 102.14(10) yes
N3 Ti1 N4 65.02(13) yes
N1 Ti1 C11 119.03(11) yes
N2 Ti1 C11 123.29(9) yes
N3 Ti1 C11 97.84(12) yes
N4 Ti1 C11 131.73(10) yes
N1 Ti1 C12 143.57(10) yes
N2 Ti1 C12 157.15(9) yes
N3 Ti1 C12 87.67(10) yes
N4 Ti1 C12 96.90(10) yes
C11 Ti1 C12 35.31(9) yes
N1 Ti1 C13 118.25(10) yes
N2 Ti1 C13 158.42(9) yes
N3 Ti1 C13 112.52(10) yes
N4 Ti1 C13 86.36(10) yes
C11 Ti1 C13 57.70(9) yes
N1 Ti1 C14 86.84(10) yes
N2 Ti1 C14 124.39(9) yes
N3 Ti1 C14 145.49(10) yes
N4 Ti1 C14 110.24(10) yes
C11 Ti1 C14 58.40(10) yes
N1 Ti1 C15 87.54(11) yes
N2 Ti1 C15 109.39(9) yes
N3 Ti1 C15 132.04(12) yes
N4 Ti1 C15 143.38(10) yes
C11 Ti1 C15 34.92(10) yes
C12 Ti1 C13 34.35(9) yes
C12 Ti1 C14 58.28(9) yes
C13 Ti1 C14 34.90(9) yes
C12 Ti1 C15 58.28(9) yes
C13 Ti1 C15 57.73(9) yes
C14 Ti1 C15 35.12(9) yes
Ti1 N1 N2 80.59(15) yes
Ti1 N1 H1 146(3) no
N2 N1 H1 117(3) no
N1 N2 Ti1 58.92(13) yes
N1 N2 C1 113.8(2) yes
Ti1 N2 C1 123.4(2) yes
N1 N2 C2 113.3(2) yes
Ti1 N2 C2 121.16(19) yes
C1 N2 C2 112.8(2) yes
Ti1 N3 C3 88.2(2) yes
Ti1 N3 C5 144.1(3) yes
C3 N3 C5 122.8(3) yes
Ti1 N4 C3 91.9(2) yes
Ti1 N4 C8 139.6(3) yes
C3 N4 C8 123.5(3) yes
N2 C1 H11 109.7 no
N2 C1 H12 109.4 no
H11 C1 H12 109.3 no
N2 C1 H13 109.4 no
H11 C1 H13 109.5 no
H12 C1 H13 109.5 no
N2 C2 H21 109.4 no
N2 C2 H22 109.6 no
H21 C2 H22 109.5 no
N2 C2 H23 109.4 no
H21 C2 H23 109.5 no
H22 C2 H23 109.5 no
N3 C3 N4 113.5(3) yes
N3 C3 C4 123.2(4) yes
N4 C3 C4 123.2(4) yes
C3 C4 H41 109.8 no
C3 C4 H42 109.6 no
H41 C4 H42 109.5 no
C3 C4 H43 109.0 no
H41 C4 H43 109.5 no
H42 C4 H43 109.5 no
N3 C5 C6 110.3(3) yes
N3 C5 C7 111.7(3) yes
C6 C5 C7 107.6(5) yes
N3 C5 H51 109.0 no
C6 C5 H51 108.8 no
C7 C5 H51 109.5 no
C5 C6 H61 109.5 no
C5 C6 H62 109.8 no
H61 C6 H62 109.5 no
C5 C6 H63 109.1 no
H61 C6 H63 109.5 no
H62 C6 H63 109.5 no
C5 C7 H71 109.6 no
C5 C7 H72 108.9 no
H71 C7 H72 109.5 no
C5 C7 H73 109.9 no
H71 C7 H73 109.5 no
H72 C7 H73 109.5 no
N4 C8 C9 110.0(3) yes
N4 C8 C10 111.6(4) yes
C9 C8 C10 109.5(4) yes
N4 C8 H81 108.5 no
C9 C8 H81 108.4 no
C10 C8 H81 108.7 no
C8 C9 H91 109.9 no
C8 C9 H92 109.2 no
H91 C9 H92 109.5 no
C8 C9 H93 109.3 no
H91 C9 H93 109.5 no
H92 C9 H93 109.5 no
C8 C10 H101 110.4 no
C8 C10 H102 108.4 no
H101 C10 H102 109.5 no
C8 C10 H103 109.6 no
H101 C10 H103 109.5 no
H102 C10 H103 109.5 no
Ti1 C11 C12 72.67(15) yes
Ti1 C11 C15 72.62(15) yes
C12 C11 C15 107.8(2) yes
Ti1 C11 C16 126.7(2) yes
C12 C11 C16 125.9(3) yes
C15 C11 C16 125.8(3) yes
Ti1 C12 C11 72.03(15) yes
Ti1 C12 C13 74.31(14) yes
C11 C12 C13 107.9(2) yes
Ti1 C12 C17 122.4(2) yes
C11 C12 C17 127.5(3) yes
C13 C12 C17 124.5(2) yes
Ti1 C13 C12 71.33(14) yes
Ti1 C13 C14 71.27(14) yes
C12 C13 C14 108.5(2) yes
Ti1 C13 C18 129.25(19) yes
C12 C13 C18 124.0(2) yes
C14 C13 C18 127.0(2) yes
Ti1 C14 C13 73.83(14) yes
Ti1 C14 C15 72.01(15) yes
C13 C14 C15 107.1(2) yes
Ti1 C14 C19 123.2(2) yes
C13 C14 C19 127.5(2) yes
C15 C14 C19 125.2(2) yes
Ti1 C15 C14 72.87(15) yes
Ti1 C15 C11 72.46(15) yes
C14 C15 C11 108.5(2) yes
Ti1 C15 C20 125.74(19) yes
C14 C15 C20 124.8(3) yes
C11 C15 C20 126.4(3) yes
C11 C16 H161 109.5 no
C11 C16 H162 109.4 no
H161 C16 H162 109.5 no
C11 C16 H163 109.5 no
H161 C16 H163 109.5 no
H162 C16 H163 109.5 no
C12 C17 H171 109.6 no
C12 C17 H172 109.4 no
H171 C17 H172 109.5 no
C12 C17 H173 109.4 no
H171 C17 H173 109.5 no
H172 C17 H173 109.5 no
C13 C18 H181 109.2 no
C13 C18 H182 109.6 no
H181 C18 H182 109.5 no
C13 C18 H183 109.6 no
H181 C18 H183 109.5 no
H182 C18 H183 109.5 no
C14 C19 H191 109.5 no
C14 C19 H192 109.3 no
H191 C19 H192 109.5 no
C14 C19 H193 109.6 no
H191 C19 H193 109.5 no
H192 C19 H193 109.5 no
C15 C20 H201 109.4 no
C15 C20 H202 109.4 no
H201 C20 H202 109.5 no
C15 C20 H203 109.6 no
H201 C20 H203 109.5 no
H202 C20 H203 109.5 no
C22 C21 C26 114.9(3) yes
C22 C21 B1 120.2(3) yes
C26 C21 B1 124.8(3) yes
C21 C22 C23 122.7(4) yes
C21 C22 H221 118.6 no
C23 C22 H221 118.7 no
C22 C23 C24 120.3(3) yes
C22 C23 H231 119.9 no
C24 C23 H231 119.9 no
C23 C24 C25 119.1(3) yes
C23 C24 H241 120.4 no
C25 C24 H241 120.5 no
C24 C25 C26 120.0(4) yes
C24 C25 H251 120.0 no
C26 C25 H251 120.0 no
C25 C26 C21 123.1(3) yes
C25 C26 H261 118.5 no
C21 C26 H261 118.4 no
C28 C27 C32 114.9(3) yes
C28 C27 B1 122.7(3) yes
C32 C27 B1 122.1(3) yes
C27 C28 C29 123.2(3) yes
C27 C28 H281 118.4 no
C29 C28 H281 118.4 no
C28 C29 C30 120.0(3) yes
C28 C29 H291 120.0 no
C30 C29 H291 120.0 no
C29 C30 C31 118.7(3) yes
C29 C30 H301 120.6 no
C31 C30 H301 120.6 no
C30 C31 C32 120.0(3) yes
C30 C31 H311 119.8 no
C32 C31 H311 120.2 no
C27 C32 C31 123.2(3) yes
C27 C32 H321 118.5 no
C31 C32 H321 118.3 no
C34 C33 C38 114.8(3) yes
C34 C33 B1 122.7(3) yes
C38 C33 B1 122.1(3) yes
C33 C34 C35 122.8(3) yes
C33 C34 H341 118.6 no
C35 C34 H341 118.6 no
C34 C35 C36 120.5(3) yes
C34 C35 H351 119.8 no
C36 C35 H351 119.7 no
C35 C36 C37 119.3(3) yes
C35 C36 H361 120.4 no
C37 C36 H361 120.3 no
C36 C37 C38 120.2(3) yes
C36 C37 H371 120.0 no
C38 C37 H371 119.8 no
C33 C38 C37 122.5(3) yes
C33 C38 H381 118.7 no
C37 C38 H381 118.8 no
C40 C39 C44 115.4(3) yes
C40 C39 B1 120.6(3) yes
C44 C39 B1 123.8(3) yes
C39 C40 C41 121.6(3) yes
C39 C40 H401 119.1 no
C41 C40 H401 119.2 no
C40 C41 C42 121.2(4) yes
C40 C41 H411 119.4 no
C42 C41 H411 119.5 no
C41 C42 C43 119.2(3) yes
C41 C42 H421 120.4 no
C43 C42 H421 120.4 no
C42 C43 C44 120.2(4) yes
C42 C43 H431 119.8 no
C44 C43 H431 120.0 no
C39 C44 C43 122.4(3) yes
C39 C44 H441 118.8 no
C43 C44 H441 118.8 no
C39 B1 C21 110.8(2) yes
C39 B1 C27 112.6(3) yes
C21 B1 C27 104.5(2) yes
C39 B1 C33 103.5(2) yes
C21 B1 C33 112.7(3) yes
C27 B1 C33 113.0(2) yes

loop_
_geom_bond_atom_site_label_1
_geom_bond_atom_site_label_2
_geom_bond_distance
_geom_bond_publ_flag
Ti1 N1 1.889(3) yes
Ti1 N2 2.176(2) yes
Ti1 N3 2.098(3) yes
Ti1 N4 2.024(3) yes
Ti1 C11 2.353(3) yes
Ti1 C12 2.361(3) yes
Ti1 C13 2.400(2) yes
Ti1 C14 2.366(3) yes
Ti1 C15 2.355(3) yes
N1 N2 1.432(3) yes
N1 H1 1.02(6) no
N2 C1 1.462(4) yes
N2 C2 1.458(4) yes
N3 C3 1.333(5) yes
N3 C5 1.478(4) yes
N4 C3 1.317(5) yes
N4 C8 1.496(5) yes
C1 H11 0.951 no
C1 H12 0.950 no
C1 H13 0.950 no
C2 H21 0.950 no
C2 H22 0.950 no
C2 H23 0.950 no
C3 C4 1.518(5) yes
C4 H41 0.950 no
C4 H42 0.950 no
C4 H43 0.950 no
C5 C6 1.524(7) yes
C5 C7 1.503(6) yes
C5 H51 0.950 no
C6 H61 0.950 no
C6 H62 0.950 no
C6 H63 0.950 no
C7 H71 0.950 no
C7 H72 0.950 no
C7 H73 0.950 no
C8 C9 1.504(7) yes
C8 C10 1.541(6) yes
C8 H81 0.950 no
C9 H91 0.950 no
C9 H92 0.950 no
C9 H93 0.950 no
C10 H101 0.950 no
C10 H102 0.950 no
C10 H103 0.950 no
C11 C12 1.430(4) yes
C11 C15 1.412(4) yes
C11 C16 1.497(4) yes
C12 C13 1.406(4) yes
C12 C17 1.486(4) yes
C13 C14 1.429(4) yes
C13 C18 1.491(4) yes
C14 C15 1.424(4) yes
C14 C19 1.488(4) yes
C15 C20 1.502(4) yes
C16 H161 0.950 no
C16 H162 0.950 no
C16 H163 0.950 no
C17 H171 0.950 no
C17 H172 0.950 no
C17 H173 0.950 no
C18 H181 0.950 no
C18 H182 0.950 no
C18 H183 0.950 no
C19 H191 0.950 no
C19 H192 0.950 no
C19 H193 0.950 no
C20 H201 0.950 no
C20 H202 0.950 no
C20 H203 0.950 no
C21 C22 1.406(4) yes
C21 C26 1.391(5) yes
C21 B1 1.644(4) yes
C22 C23 1.384(5) yes
C22 H221 0.950 no
C23 C24 1.377(6) yes
C23 H231 0.950 no
C24 C25 1.376(5) yes
C24 H241 0.950 no
C25 C26 1.392(4) yes
C25 H251 0.950 no
C26 H261 0.950 no
C27 C28 1.400(4) yes
C27 C32 1.399(4) yes
C27 B1 1.639(4) yes
C28 C29 1.389(4) yes
C28 H281 0.950 no
C29 C30 1.394(5) yes
C29 H291 0.950 no
C30 C31 1.384(5) yes
C30 H301 0.950 no
C31 C32 1.394(4) yes
C31 H311 0.950 no
C32 H321 0.950 no
C33 C34 1.406(4) yes
C33 C38 1.410(4) yes
C33 B1 1.637(4) yes
C34 C35 1.392(4) yes
C34 H341 0.950 no
C35 C36 1.378(5) yes
C35 H351 0.950 no
C36 C37 1.373(5) yes
C36 H361 0.950 no
C37 C38 1.404(4) yes
C37 H371 0.950 no
C38 H381 0.950 no
C39 C40 1.402(4) yes
C39 C44 1.396(5) yes
C39 B1 1.648(4) yes
C40 C41 1.406(5) yes
C40 H401 0.950 no
C41 C42 1.346(6) yes
C41 H411 0.950 no
C42 C43 1.380(6) yes
C42 H421 0.950 no
C43 C44 1.396(5) yes
C43 H431 0.950 no
C44 H441 0.950 no
